data_7106059
loop_
_publ_author_name
'Nasser Nasser'
'Richard J. Puddephatt'

_publ_section_title
;
 Self-assembled polymers of silver(I) with a chiral diphosphine ligand
;
_journal_name_full Chem.Commun.
_journal_page_first 2808
_journal_paper_doi 10.1039/c0cc05411a
_journal_volume 47
_journal_year 2011
_chemical_absolute_configuration unk
_chemical_formula_sum 'C46.5 H49.5 Ag2 B2 F8 N2 O5 P2'
_chemical_formula_weight 1167.68
_chemical_name_systematic
;
?
;
_space_group_IT_number 19
_symmetry_cell_setting orthorhombic
_symmetry_space_group_name_Hall 'P 2ac 2ab'
_symmetry_space_group_name_H-M 'P 21 21 21'
_atom_sites_solution_hydrogens geom
_atom_sites_solution_primary direct
_atom_sites_solution_secondary difmap
_audit_creation_method SHELXL-97
_cell_angle_alpha 90.00
_cell_angle_beta 90.00
_cell_angle_gamma 90.00
_cell_formula_units_Z 8
_cell_length_a 20.2501(7)
_cell_length_b 20.7455(8)
_cell_length_c 23.6214(9)
_cell_measurement_reflns_used 9475
_cell_measurement_temperature 150(2)
_cell_measurement_theta_max 24.60
_cell_measurement_theta_min 2.19
_cell_volume 9923.3(6)
_computing_cell_refinement 'Bruker SAINT'
_computing_data_collection 'Bruker APEX2'
_computing_data_reduction 'Bruker SAINT'
_computing_molecular_graphics 'Bruker SHELXTL'
_computing_publication_material 'Bruker SHELXTL'
_computing_structure_refinement 'SHELXL-97 (Sheldrick, 2008)'
_computing_structure_solution 'SHELXS-97 (Sheldrick, 2008)'
_diffrn_ambient_temperature 150(2)
_diffrn_measured_fraction_theta_full 1.000
_diffrn_measured_fraction_theta_max 1.000
_diffrn_measurement_device_type 'Bruker APEX-II CCD'
_diffrn_measurement_method '\f and \w scans'
_diffrn_radiation_monochromator graphite
_diffrn_radiation_source 'fine-focus sealed tube'
_diffrn_radiation_type MoK\a
_diffrn_radiation_wavelength 0.71073
_diffrn_reflns_av_R_equivalents 0.0417
_diffrn_reflns_av_sigmaI/netI 0.0353
_diffrn_reflns_limit_h_max 25
_diffrn_reflns_limit_h_min -26
_diffrn_reflns_limit_k_max 27
_diffrn_reflns_limit_k_min -27
_diffrn_reflns_limit_l_max 31
_diffrn_reflns_limit_l_min -31
_diffrn_reflns_number 143587
_diffrn_reflns_theta_full 27.88
_diffrn_reflns_theta_max 27.88
_diffrn_reflns_theta_min 1.31
_exptl_absorpt_coefficient_mu 0.930
_exptl_absorpt_correction_T_max 0.9235
_exptl_absorpt_correction_T_min 0.8762
_exptl_absorpt_correction_type multi-scan
_exptl_crystal_colour colourless
_exptl_crystal_density_diffrn 1.563
_exptl_crystal_density_method 'not measured'
_exptl_crystal_description block
_exptl_crystal_F_000 4708
_exptl_crystal_size_max 0.15
_exptl_crystal_size_mid 0.11
_exptl_crystal_size_min 0.09
_refine_diff_density_max 3.142
_refine_diff_density_min -1.747
_refine_diff_density_rms 0.098
_refine_ls_abs_structure_details 'Flack H D (1983), Acta Cryst. A39, 876-881'
_refine_ls_abs_structure_Flack -0.031(19)
_refine_ls_extinction_method none
_refine_ls_goodness_of_fit_ref 1.039
_refine_ls_hydrogen_treatment mixed
_refine_ls_matrix_type full
_refine_ls_number_parameters 1231
_refine_ls_number_reflns 23664
_refine_ls_number_restraints 0
_refine_ls_restrained_S_all 1.039
_refine_ls_R_factor_all 0.0694
_refine_ls_R_factor_gt 0.0516
_refine_ls_shift/su_max 3.040
_refine_ls_shift/su_mean 0.037
_refine_ls_structure_factor_coef Fsqd
_refine_ls_weighting_details 'calc w=1/[\s^2^(Fo^2^)+(0.0629P)^2^+19.6359P] where P=(Fo^2^+2Fc^2^)/3'
_refine_ls_weighting_scheme calc
_refine_ls_wR_factor_gt 0.1236
_refine_ls_wR_factor_ref 0.1343
_reflns_number_gt 19350
_reflns_number_total 23664
_reflns_threshold_expression >2sigma(I)
_cod_data_source_file C0CC05411A.TXT
_cod_data_source_block b10017_0m
_cod_depositor_comments
;
The following automatic conversions were performed:

'_symmetry_cell_setting' value 'Orthorhombic' changed to
'orthorhombic' according to the built-in table from CIF Core
dictionary named 'cif_core.dic' version 2.4.1 from 2010-06-29.

Automatic conversion script
Id: cif_fix_values 1646 2011-03-28 12:23:43Z adriana 
;
_cod_original_formula_sum 'C46.50 H49.50 Ag2 B2 F8 N2 O5 P2'
_cod_database_code 7106059

loop_
_symmetry_equiv_pos_as_xyz
'x, y, z'
'x+1/2, -y+1/2, -z'
'-x, y+1/2, -z+1/2'
'-x+1/2, -y, z+1/2'

loop_
_atom_site_label
_atom_site_type_symbol
_atom_site_fract_x
_atom_site_fract_y
_atom_site_fract_z
_atom_site_U_iso_or_equiv
_atom_site_adp_type
_atom_site_occupancy
_atom_site_symmetry_multiplicity
_atom_site_calc_flag
_atom_site_refinement_flags
_atom_site_disorder_assembly
_atom_site_disorder_group
Ag1 Ag 0.74369(2) 0.94302(3) 0.893426(18) 0.04567(12) Uani 1 1 d . . .
Ag2 Ag 0.33002(2) 0.93577(2) 0.79044(2) 0.04963(13) Uani 1 1 d . . .
Ag3 Ag 0.26230(2) 0.95256(3) 0.91125(2) 0.05043(13) Uani 1 1 d . . .
Ag4 Ag 0.85112(2) 0.90125(2) 0.818130(18) 0.03927(10) Uani 1 1 d . . .
P1 P 0.26291(7) 0.85294(7) 0.75275(6) 0.0344(3) Uani 1 1 d . . .
P2 P 0.33957(6) 0.93500(7) 0.98389(6) 0.0346(3) Uani 1 1 d . . .
P3 P 0.79245(6) 0.93946(6) 0.73804(5) 0.0280(2) Uani 1 1 d . . .
P4 P 0.80987(6) 1.02272(7) 0.93497(6) 0.0312(3) Uani 1 1 d . . .
B1 B 0.4580(4) 0.9969(4) 0.7191(4) 0.055(2) Uani 1 1 d . . .
B2 B 0.9734(4) 0.7675(4) 0.8011(4) 0.061(2) Uani 1 1 d . . .
B3 B 0.6394(3) 0.8579(4) 0.9692(3) 0.0425(15) Uani 1 1 d . . .
B4 B 0.5391(9) 0.7638(9) 0.5055(8) 0.142(8) Uani 1 1 d . . .
F1 F 0.5027(2) 0.94950(19) 0.69909(18) 0.0626(10) Uani 1 1 d . . .
F2 F 0.4518(2) 0.9828(3) 0.7767(2) 0.0890(16) Uani 1 1 d . . .
F3 F 0.3993(3) 0.9908(3) 0.6934(3) 0.123(3) Uani 1 1 d . . .
F4 F 0.48423(18) 1.05688(18) 0.71238(19) 0.0604(10) Uani 1 1 d . . .
F5 F 0.9319(3) 0.7195(3) 0.8171(3) 0.112(2) Uani 1 1 d . . .
F6 F 0.9401(3) 0.8182(3) 0.7779(3) 0.113(2) Uani 1 1 d . . .
F7 F 1.0084(3) 0.7904(3) 0.8465(2) 0.0906(17) Uani 1 1 d . . .
F8 F 1.0195(3) 0.7451(3) 0.7632(2) 0.0994(19) Uani 1 1 d . . .
F9 F 0.6157(2) 0.80785(19) 0.93583(17) 0.0604(11) Uani 1 1 d . . .
F10 F 0.62368(19) 0.91635(18) 0.94326(18) 0.0569(10) Uani 1 1 d . . .
F11 F 0.70750(19) 0.8543(2) 0.9719(2) 0.0743(14) Uani 1 1 d . . .
F12 F 0.6113(3) 0.8549(3) 1.02156(19) 0.0942(18) Uani 1 1 d . . .
F13 F 0.4807(3) 0.7319(3) 0.5014(3) 0.0967(18) Uani 1 1 d . . .
F14 F 0.5416(5) 0.8038(5) 0.5462(4) 0.176(4) Uani 1 1 d . . .
F15 F 0.5361(6) 0.8118(6) 0.4581(5) 0.208(5) Uani 1 1 d . . .
F16 F 0.5891(5) 0.7300(5) 0.4886(9) 0.298(11) Uani 1 1 d . . .
N1 N 0.1010(2) 0.8901(2) 0.8603(2) 0.0368(10) Uani 1 1 d . . .
H1 H 0.0653 0.8719 0.8462 0.044 Uiso 1 1 calc R . .
N2 N 0.59299(19) 0.89235(19) 0.78125(17) 0.0269(8) Uani 1 1 d . . .
H2 H 0.5676 0.9130 0.7570 0.032 Uiso 1 1 calc R . .
N3 N 0.5027(2) 0.8907(2) 0.87390(18) 0.0306(9) Uani 1 1 d . . .
H3 H 0.5407 0.9017 0.8891 0.037 Uiso 1 1 calc R . .
N4 N 1.01021(19) 0.9639(2) 0.9270(2) 0.0318(10) Uani 1 1 d . . .
H4 H 1.0324 1.0001 0.9315 0.038 Uiso 1 1 calc R . .
O1 O 0.69015(17) 0.88958(17) 0.82744(16) 0.0335(8) Uani 1 1 d . . .
O2 O 0.91646(17) 0.91872(16) 0.89374(16) 0.0331(8) Uani 1 1 d . . .
O3 O 0.39288(18) 0.90543(19) 0.87161(17) 0.0385(9) Uani 1 1 d . . .
O4 O 0.19548(18) 0.9424(2) 0.83820(16) 0.0439(9) Uani 1 1 d . . .
O5 O 0.3157(4) 1.0386(3) 0.8262(4) 0.114(3) Uani 1 1 d . . .
O6 O 0.2241(9) 1.0679(4) 0.9189(6) 0.265(10) Uani 1 1 d . . .
O7 O 0.8200(3) 0.8019(4) 0.8617(3) 0.099(3) Uani 1 1 d . . .
O8 O 0.0837(6) 0.0793(6) 0.9547(5) 0.171(5) Uani 1 1 d . . .
H5 H 0.1183 0.0611 0.9433 0.256 Uiso 1 1 calc R . .
O9 O 0.1418(5) 0.1238(8) 0.8348(13) 0.350(16) Uani 1 1 d . . .
H6 H 0.1571 0.0983 0.8591 0.525 Uiso 1 1 calc R . .
O10 O 0.9266(7) 0.7364(9) 0.6212(7) 0.243(10) Uani 1 1 d . . .
C1 C 0.5691(2) 0.8302(2) 0.8041(2) 0.0299(10) Uani 1 1 d . . .
H7 H 0.6010 0.8151 0.8335 0.036 Uiso 1 1 calc R . .
C2 C 0.5015(2) 0.8385(2) 0.8319(2) 0.0249(9) Uani 1 1 d . . .
H8 H 0.4689 0.8503 0.8017 0.030 Uiso 1 1 calc R . .
C3 C 0.4799(3) 0.7745(2) 0.8581(2) 0.0328(11) Uani 1 1 d . . .
H40 H 0.5123 0.7609 0.8871 0.039 Uiso 1 1 calc R . .
H41 H 0.4365 0.7797 0.8767 0.039 Uiso 1 1 calc R . .
C4 C 0.4753(3) 0.7234(3) 0.8120(3) 0.0504(16) Uani 1 1 d . . .
H42 H 0.4620 0.6818 0.8292 0.060 Uiso 1 1 calc R . .
H43 H 0.4409 0.7360 0.7844 0.060 Uiso 1 1 calc R . .
C5 C 0.5399(4) 0.7150(3) 0.7819(4) 0.064(2) Uani 1 1 d . . .
H44 H 0.5343 0.6836 0.7507 0.077 Uiso 1 1 calc R . .
H45 H 0.5730 0.6974 0.8086 0.077 Uiso 1 1 calc R . .
C6 C 0.5655(3) 0.7795(3) 0.7575(3) 0.0518(17) Uani 1 1 d . . .
H46 H 0.6098 0.7730 0.7409 0.062 Uiso 1 1 calc R . .
H47 H 0.5355 0.7944 0.7272 0.062 Uiso 1 1 calc R . .
C7 C 0.6502(2) 0.9187(2) 0.7951(2) 0.0264(9) Uani 1 1 d . . .
C8 C 0.6652(2) 0.9839(2) 0.77378(19) 0.0237(9) Uani 1 1 d . . .
C9 C 0.6174(2) 1.0318(2) 0.7788(2) 0.0300(10) Uani 1 1 d . . .
H48 H 0.5750 1.0210 0.7931 0.036 Uiso 1 1 calc R . .
C10 C 0.6303(3) 1.0952(3) 0.7633(2) 0.0361(11) Uani 1 1 d . . .
H49 H 0.5974 1.1274 0.7679 0.043 Uiso 1 1 calc R . .
C11 C 0.6908(3) 1.1109(3) 0.7412(2) 0.0365(12) Uani 1 1 d . . .
H50 H 0.7002 1.1542 0.7309 0.044 Uiso 1 1 calc R . .
C12 C 0.7379(3) 1.0637(2) 0.7340(2) 0.0328(10) Uani 1 1 d . . .
H51 H 0.7790 1.0752 0.7174 0.039 Uiso 1 1 calc R . .
C13 C 0.7279(2) 1.0004(2) 0.7500(2) 0.0244(9) Uani 1 1 d . . .
C14 C 0.7508(3) 0.8759(2) 0.6982(2) 0.0328(11) Uani 1 1 d . . .
C15 C 0.6976(3) 0.8892(3) 0.6620(2) 0.0342(11) Uani 1 1 d . . .
H61 H 0.6823 0.9322 0.6578 0.041 Uiso 1 1 calc R . .
C16 C 0.6678(3) 0.8402(3) 0.6328(2) 0.0410(13) Uani 1 1 d . . .
H60 H 0.6315 0.8493 0.6086 0.049 Uiso 1 1 calc R . .
C17 C 0.6905(3) 0.7770(3) 0.6384(3) 0.0482(15) Uani 1 1 d . . .
H59 H 0.6700 0.7429 0.6180 0.058 Uiso 1 1 calc R . .
C18 C 0.7425(4) 0.7648(3) 0.6736(3) 0.0503(15) Uani 1 1 d . . .
H58 H 0.7578 0.7218 0.6779 0.060 Uiso 1 1 calc R . .
C19 C 0.7733(3) 0.8138(3) 0.7033(3) 0.0406(13) Uani 1 1 d . . .
H57 H 0.8099 0.8045 0.7270 0.049 Uiso 1 1 calc R . .
C20 C 0.8476(2) 0.9791(3) 0.6880(2) 0.0356(11) Uani 1 1 d . . .
C21 C 0.8367(4) 0.9808(3) 0.6308(3) 0.0569(18) Uani 1 1 d . . .
H56 H 0.8004 0.9581 0.6149 0.068 Uiso 1 1 calc R . .
C22 C 0.8791(5) 1.0161(4) 0.5956(3) 0.077(3) Uani 1 1 d . . .
H55 H 0.8706 1.0189 0.5562 0.092 Uiso 1 1 calc R . .
C23 C 0.9333(4) 1.0469(4) 0.6186(3) 0.063(2) Uani 1 1 d . . .
H54 H 0.9633 1.0691 0.5946 0.075 Uiso 1 1 calc R . .
C24 C 0.9441(3) 1.0457(4) 0.6752(4) 0.067(2) Uani 1 1 d . . .
H53 H 0.9802 1.0688 0.6909 0.080 Uiso 1 1 calc R . .
C25 C 0.9027(3) 1.0111(4) 0.7097(3) 0.0528(16) Uani 1 1 d . . .
H52 H 0.9118 1.0089 0.7491 0.063 Uiso 1 1 calc R . .
C32 C 0.7629(3) 1.0915(3) 0.9617(2) 0.0427(13) Uani 1 1 d . . .
C33 C 0.6992(3) 1.0841(4) 0.9784(3) 0.0575(18) Uani 1 1 d . . .
H72 H 0.6770 1.0448 0.9705 0.069 Uiso 1 1 calc R . .
C34 C 0.6660(5) 1.1329(5) 1.0068(3) 0.074(2) Uani 1 1 d . . .
H73 H 0.6218 1.1259 1.0189 0.089 Uiso 1 1 calc R . .
C35 C 0.6956(5) 1.1912(6) 1.0177(3) 0.083(3) Uani 1 1 d . . .
H74 H 0.6718 1.2245 1.0362 0.100 Uiso 1 1 calc R . .
C36 C 0.7611(5) 1.2009(4) 1.0013(4) 0.075(3) Uani 1 1 d . . .
H75 H 0.7824 1.2407 1.0091 0.091 Uiso 1 1 calc R . .
C37 C 0.7947(4) 1.1523(4) 0.9739(3) 0.0588(18) Uani 1 1 d . . .
H76 H 0.8392 1.1589 0.9628 0.071 Uiso 1 1 calc R . .
C38 C 0.8702(2) 1.0581(2) 0.8864(2) 0.0300(10) Uani 1 1 d . . .
C39 C 0.8528(3) 1.1133(3) 0.8573(3) 0.0402(12) Uani 1 1 d . . .
H71 H 0.8094 1.1301 0.8614 0.048 Uiso 1 1 calc R . .
C40 C 0.8974(3) 1.1446(3) 0.8224(3) 0.0550(18) Uani 1 1 d . . .
H70 H 0.8844 1.1826 0.8030 0.066 Uiso 1 1 calc R . .
C41 C 0.9615(3) 1.1207(3) 0.8156(3) 0.0543(17) Uani 1 1 d . . .
H69 H 0.9927 1.1429 0.7928 0.065 Uiso 1 1 calc R . .
C42 C 0.9784(3) 1.0637(3) 0.8429(3) 0.0433(13) Uani 1 1 d . . .
H68 H 1.0212 1.0460 0.8377 0.052 Uiso 1 1 calc R . .
C43 C 0.9331(2) 1.0320(2) 0.8782(2) 0.0304(10) Uani 1 1 d . . .
C44 C 0.1824(3) 0.7552(3) 0.7988(2) 0.0379(12) Uani 1 1 d . . .
H9 H 0.1501 0.7667 0.7714 0.045 Uiso 1 1 calc R . .
C45 C 0.4490(3) 0.9214(2) 0.8897(2) 0.0342(11) Uani 1 1 d . . .
C46 C 0.2417(3) 0.7894(2) 0.8021(2) 0.0340(11) Uani 1 1 d . . .
C47 C 0.1707(3) 0.7037(3) 0.8362(3) 0.0465(14) Uani 1 1 d . . .
H10 H 0.1307 0.6799 0.8338 0.056 Uiso 1 1 calc R . .
C48 C 0.2171(4) 0.6878(3) 0.8760(3) 0.0521(18) Uani 1 1 d . . .
H11 H 0.2092 0.6529 0.9011 0.063 Uiso 1 1 calc R . .
C49 C 0.2761(4) 0.7228(3) 0.8798(3) 0.0569(18) Uani 1 1 d . . .
H12 H 0.3082 0.7115 0.9074 0.068 Uiso 1 1 calc R . .
C50 C 0.2875(3) 0.7734(3) 0.8437(3) 0.0429(13) Uani 1 1 d . . .
H13 H 0.3270 0.7977 0.8471 0.051 Uiso 1 1 calc R . .
C51 C 0.3053(3) 0.8097(3) 0.6965(2) 0.0378(12) Uani 1 1 d . . .
C52 C 0.3644(3) 0.8364(3) 0.6759(3) 0.0464(14) Uani 1 1 d . . .
H14 H 0.3789 0.8772 0.6893 0.056 Uiso 1 1 calc R . .
C53 C 0.4018(4) 0.8031(4) 0.6360(3) 0.063(2) Uani 1 1 d . . .
H15 H 0.4429 0.8202 0.6237 0.075 Uiso 1 1 calc R . .
C54 C 0.3800(4) 0.7460(4) 0.6144(3) 0.0564(17) Uani 1 1 d . . .
H16 H 0.4048 0.7245 0.5860 0.068 Uiso 1 1 calc R . .
C55 C 0.3211(3) 0.7193(3) 0.6341(3) 0.0498(15) Uani 1 1 d . . .
H17 H 0.3064 0.6791 0.6196 0.060 Uiso 1 1 calc R . .
C56 C 0.2843(3) 0.7509(3) 0.6743(3) 0.0441(14) Uani 1 1 d . . .
H18 H 0.2441 0.7325 0.6871 0.053 Uiso 1 1 calc R . .
C57 C 0.1811(3) 0.8754(3) 0.7257(2) 0.0406(13) Uani 1 1 d . . .
C58 C 0.1653(4) 0.8645(3) 0.6696(3) 0.0514(16) Uani 1 1 d . . .
H19 H 0.1979 0.8480 0.6446 0.062 Uiso 1 1 calc R . .
C59 C 0.1017(4) 0.8776(4) 0.6491(3) 0.063(2) Uani 1 1 d . . .
H20 H 0.0915 0.8697 0.6105 0.076 Uiso 1 1 calc R . .
C60 C 0.0536(4) 0.9021(4) 0.6850(3) 0.065(2) Uani 1 1 d . . .
H21 H 0.0107 0.9111 0.6709 0.078 Uiso 1 1 calc R . .
C61 C 0.0685(3) 0.9131(4) 0.7411(3) 0.0578(18) Uani 1 1 d . . .
H22 H 0.0354 0.9296 0.7657 0.069 Uiso 1 1 calc R . .
C62 C 0.1315(3) 0.9005(3) 0.7622(3) 0.0419(13) Uani 1 1 d . . .
C63 C 0.1453(3) 0.9123(2) 0.8244(2) 0.0338(11) Uani 1 1 d . . .
C64 C 0.4115(3) 0.9873(3) 0.9726(3) 0.0458(15) Uani 1 1 d . . .
C65 C 0.4193(4) 1.0419(4) 1.0057(4) 0.076(3) Uani 1 1 d . . .
H23 H 0.3888 1.0498 1.0355 0.092 Uiso 1 1 calc R . .
C66 C 0.4700(5) 1.0854(5) 0.9967(5) 0.108(4) Uani 1 1 d . . .
H24 H 0.4749 1.1220 1.0204 0.129 Uiso 1 1 calc R . .
C67 C 0.5134(5) 1.0748(5) 0.9529(5) 0.116(5) Uani 1 1 d . . .
H25 H 0.5473 1.1052 0.9451 0.139 Uiso 1 1 calc R . .
C68 C 0.5076(4) 1.0200(4) 0.9201(4) 0.079(3) Uani 1 1 d . . .
H26 H 0.5388 1.0122 0.8909 0.094 Uiso 1 1 calc R . .
C69 C 0.4568(3) 0.9760(3) 0.9292(3) 0.0468(15) Uani 1 1 d . . .
C70 C 0.3729(2) 0.8545(3) 0.9960(2) 0.0316(11) Uani 1 1 d . . .
C71 C 0.4382(3) 0.8435(3) 1.0099(2) 0.0397(13) Uani 1 1 d . . .
H27 H 0.4690 0.8780 1.0096 0.048 Uiso 1 1 calc R . .
C72 C 0.4582(3) 0.7823(4) 1.0243(3) 0.0526(17) Uani 1 1 d . . .
H28 H 0.5032 0.7745 1.0332 0.063 Uiso 1 1 calc R . .
C73 C 0.4132(3) 0.7318(4) 1.0259(3) 0.0561(18) Uani 1 1 d . . .
H29 H 0.4270 0.6900 1.0372 0.067 Uiso 1 1 calc R . .
C74 C 0.3483(3) 0.7427(3) 1.0110(3) 0.0490(15) Uani 1 1 d . . .
H30 H 0.3174 0.7082 1.0112 0.059 Uiso 1 1 calc R . .
C75 C 0.3284(3) 0.8035(3) 0.9960(2) 0.0361(11) Uani 1 1 d . . .
H31 H 0.2837 0.8109 0.9854 0.043 Uiso 1 1 calc R . .
C76 C 0.3101(3) 0.9561(3) 1.0551(3) 0.0514(16) Uani 1 1 d . . .
C77 C 0.2499(4) 0.9885(3) 1.0591(3) 0.0594(19) Uani 1 1 d . . .
H32 H 0.2273 1.0019 1.0259 0.071 Uiso 1 1 calc R . .
C78 C 0.2233(5) 1.0009(4) 1.1118(5) 0.088(3) Uani 1 1 d . . .
H33 H 0.1813 1.0209 1.1153 0.106 Uiso 1 1 calc R . .
C79 C 0.2591(6) 0.9835(5) 1.1595(5) 0.099(4) Uani 1 1 d . . .
H34 H 0.2414 0.9932 1.1958 0.118 Uiso 1 1 calc R . .
C80 C 0.3443(4) 0.9394(5) 1.1023(3) 0.071(2) Uani 1 1 d . . .
H35 H 0.3858 0.9184 1.0990 0.086 Uiso 1 1 calc R . .
C81 C 0.1073(2) 0.8936(3) 0.9224(2) 0.0308(10) Uani 1 1 d . . .
H36 H 0.1358 0.9313 0.9319 0.037 Uiso 1 1 calc R . .
C82 C 1.1394(3) 0.8330(3) 0.9466(2) 0.0376(12) Uani 1 1 d . . .
H37 H 1.1120 0.7950 0.9371 0.045 Uiso 1 1 calc R . .
H38 H 1.1834 0.8269 0.9292 0.045 Uiso 1 1 calc R . .
C83 C 1.0397(2) 0.9043(3) 0.9487(2) 0.0338(11) Uani 1 1 d . . .
H39 H 1.0104 0.8673 0.9385 0.041 Uiso 1 1 calc R . .
C84 C 0.9523(2) 0.9669(3) 0.9008(2) 0.0312(11) Uani 1 1 d . . .
C85 C 1.0449(3) 0.9083(3) 1.0128(2) 0.0413(13) Uani 1 1 d . . .
H62 H 1.0001 0.9123 1.0292 0.050 Uiso 1 1 calc R . .
H63 H 1.0703 0.9473 1.0233 0.050 Uiso 1 1 calc R . .
C86 C 1.0790(3) 0.8486(3) 1.0377(3) 0.0412(13) Uani 1 1 d . . .
H64 H 1.0845 0.8542 1.0790 0.049 Uiso 1 1 calc R . .
H65 H 1.0509 0.8102 1.0313 0.049 Uiso 1 1 calc R . .
C87 C 1.1467(3) 0.8378(3) 1.0102(2) 0.0364(11) Uani 1 1 d . . .
H66 H 1.1764 0.8741 1.0198 0.044 Uiso 1 1 calc R . .
H67 H 1.1666 0.7977 1.0251 0.044 Uiso 1 1 calc R . .
C88 C 0.8538(3) 0.9993(3) 0.9986(2) 0.0319(10) Uani 1 1 d . . .
C89 C 0.8316(3) 0.9458(3) 1.0283(2) 0.0384(12) Uani 1 1 d . . .
H77 H 0.7991 0.9181 1.0125 0.046 Uiso 1 1 calc R . .
C90 C 0.8581(3) 0.9334(3) 1.0823(3) 0.0438(13) Uani 1 1 d . . .
H78 H 0.8419 0.8980 1.1038 0.053 Uiso 1 1 calc R . .
C91 C 0.9071(3) 0.9719(3) 1.1045(2) 0.0371(12) Uani 1 1 d . . .
H79 H 0.9253 0.9623 1.1406 0.045 Uiso 1 1 calc R . .
C92 C 0.9294(3) 1.0239(3) 1.0746(2) 0.0369(12) Uani 1 1 d . . .
H80 H 0.9629 1.0506 1.0902 0.044 Uiso 1 1 calc R . .
C93 C 0.9034(2) 1.0380(3) 1.0215(2) 0.0321(11) Uani 1 1 d . . .
H81 H 0.9195 1.0740 1.0008 0.039 Uiso 1 1 calc R . .
C94 C 0.7689(5) 0.7559(4) 0.8551(4) 0.079(2) Uani 1 1 d . . .
H82 H 0.7261 0.7765 0.8619 0.118 Uiso 1 1 calc R . .
H83 H 0.7752 0.7208 0.8824 0.118 Uiso 1 1 calc R . .
H84 H 0.7700 0.7385 0.8166 0.118 Uiso 1 1 calc R . .
C95 C 0.0932(6) 0.1012(6) 1.0104(6) 0.119(4) Uani 1 1 d . . .
H85 H 0.1373 0.1203 1.0138 0.178 Uiso 1 1 calc R . .
H86 H 0.0893 0.0648 1.0367 0.178 Uiso 1 1 calc R . .
H87 H 0.0597 0.1336 1.0195 0.178 Uiso 1 1 calc R . .
C96 C 0.180(3) 0.1172(14) 0.7803(8) 0.51(4) Uani 1 1 d . . .
H88 H 0.1718 0.1547 0.7561 0.761 Uiso 1 1 calc R . .
H89 H 0.1664 0.0779 0.7606 0.761 Uiso 1 1 calc R . .
H90 H 0.2275 0.1147 0.7889 0.761 Uiso 1 1 calc R . .
C97 C 0.3181(6) 0.9533(6) 1.1562(4) 0.102(4) Uani 1 1 d . . .
H91 H 0.3415 0.9417 1.1895 0.122 Uiso 1 1 calc R . .
C98 C 0.2537(11) 1.1209(6) 0.9461(9) 0.210(11) Uani 1 1 d . . .
H92 H 0.2406 1.1213 0.9861 0.315 Uiso 1 1 calc R . .
H93 H 0.2392 1.1609 0.9279 0.315 Uiso 1 1 calc R . .
H94 H 0.3018 1.1172 0.9434 0.315 Uiso 1 1 calc R . .
C99 C 0.3655(14) 1.0977(9) 0.8258(17) 0.45(3) Uani 1 1 d . . .
H95 H 0.3414 1.1374 0.8169 0.668 Uiso 1 1 calc R . .
H96 H 0.3997 1.0904 0.7971 0.668 Uiso 1 1 calc R . .
H97 H 0.3862 1.1018 0.8631 0.668 Uiso 1 1 calc R . .
H98 H 0.9418(11) 0.7850(11) 0.6334(10) -0.044(4) Uiso 1 1 d . . .
H99 H 0.9207(14) 0.7202(13) 0.5992(11) -0.040(5) Uiso 1 1 d . . .

loop_
_atom_site_aniso_label
_atom_site_aniso_U_11
_atom_site_aniso_U_22
_atom_site_aniso_U_33
_atom_site_aniso_U_23
_atom_site_aniso_U_13
_atom_site_aniso_U_12
Ag1 0.0354(2) 0.0634(3) 0.0381(2) -0.0046(2) -0.00158(17) -0.0203(2)
Ag2 0.0396(2) 0.0450(3) 0.0642(3) -0.0176(2) 0.0132(2) -0.0134(2)
Ag3 0.0309(2) 0.0705(3) 0.0499(3) 0.0140(2) 0.00721(18) 0.0089(2)
Ag4 0.0349(2) 0.0443(2) 0.0385(2) 0.00147(19) -0.00984(17) 0.00766(18)
P1 0.0359(7) 0.0351(7) 0.0324(7) 0.0005(5) 0.0023(6) -0.0053(6)
P2 0.0309(6) 0.0335(7) 0.0393(7) -0.0085(6) 0.0092(5) 0.0028(6)
P3 0.0260(5) 0.0295(6) 0.0284(6) 0.0013(5) -0.0008(4) 0.0015(5)
P4 0.0223(6) 0.0375(7) 0.0338(7) -0.0011(6) -0.0027(5) 0.0002(5)
B1 0.038(4) 0.055(4) 0.071(6) 0.019(4) -0.003(3) -0.006(3)
B2 0.050(4) 0.052(5) 0.081(6) -0.018(4) -0.001(4) 0.002(4)
B3 0.039(3) 0.057(4) 0.032(3) 0.011(3) -0.006(3) -0.010(3)
B4 0.141(14) 0.136(13) 0.149(14) -0.072(12) 0.081(12) -0.099(12)
F1 0.071(2) 0.048(2) 0.069(3) 0.009(2) -0.014(2) 0.003(2)
F2 0.072(3) 0.098(4) 0.098(4) 0.045(3) 0.020(3) 0.011(3)
F3 0.075(3) 0.074(3) 0.220(8) 0.027(4) -0.088(4) -0.009(3)
F4 0.050(2) 0.0405(19) 0.091(3) 0.018(2) 0.0047(19) -0.0068(16)
F5 0.082(4) 0.088(4) 0.167(6) 0.000(4) -0.021(4) -0.031(3)
F6 0.090(4) 0.110(5) 0.137(5) 0.027(4) 0.026(4) 0.056(4)
F7 0.104(4) 0.093(4) 0.075(3) -0.025(3) 0.009(3) -0.043(3)
F8 0.092(4) 0.112(4) 0.094(4) -0.041(3) 0.005(3) 0.039(3)
F9 0.076(3) 0.051(2) 0.054(2) 0.0090(18) -0.021(2) -0.019(2)
F10 0.053(2) 0.045(2) 0.073(3) 0.0014(18) -0.0082(19) -0.0070(16)
F11 0.040(2) 0.076(3) 0.106(4) 0.029(3) -0.016(2) -0.013(2)
F12 0.089(4) 0.150(5) 0.043(2) 0.007(3) 0.012(2) -0.022(3)
F13 0.070(3) 0.085(4) 0.136(5) -0.028(4) 0.022(3) -0.022(3)
F14 0.157(8) 0.214(10) 0.158(8) -0.058(8) -0.023(6) -0.056(7)
F15 0.230(11) 0.231(12) 0.163(9) 0.025(8) 0.061(8) -0.109(10)
F16 0.107(6) 0.152(9) 0.63(3) -0.116(14) 0.147(12) -0.037(6)
N1 0.026(2) 0.044(3) 0.040(3) 0.005(2) -0.0006(18) 0.0028(19)
N2 0.0245(19) 0.023(2) 0.033(2) 0.0079(17) -0.0017(16) 0.0010(15)
N3 0.030(2) 0.032(2) 0.030(2) -0.0034(18) 0.0017(16) -0.0071(18)
N4 0.0215(19) 0.025(2) 0.048(3) 0.0065(19) -0.0031(17) -0.0004(16)
O1 0.0321(18) 0.0294(18) 0.039(2) 0.0076(15) -0.0134(15) -0.0035(14)
O2 0.0358(18) 0.0307(19) 0.0330(19) 0.0075(15) -0.0056(15) -0.0013(14)
O3 0.0302(18) 0.0311(19) 0.054(2) -0.0029(18) 0.0089(16) -0.0004(16)
O4 0.0349(19) 0.059(3) 0.038(2) 0.007(2) 0.0006(15) -0.0066(19)
O5 0.096(5) 0.068(4) 0.178(8) -0.057(5) 0.011(5) -0.003(4)
O6 0.48(2) 0.081(6) 0.238(13) -0.071(7) -0.257(15) 0.121(10)
O7 0.059(3) 0.117(5) 0.122(5) 0.081(5) -0.020(3) -0.029(3)
O8 0.181(10) 0.160(10) 0.171(10) -0.024(7) -0.054(8) -0.112(9)
O9 0.070(6) 0.195(14) 0.78(5) 0.13(2) 0.045(15) -0.019(7)
O10 0.118(9) 0.33(2) 0.279(19) 0.188(18) 0.025(12) 0.053(12)
C1 0.026(2) 0.022(2) 0.042(3) 0.006(2) 0.005(2) -0.0003(18)
C2 0.027(2) 0.020(2) 0.028(3) 0.0000(18) -0.0011(18) -0.0035(18)
C3 0.029(2) 0.028(3) 0.041(3) 0.005(2) 0.007(2) -0.007(2)
C4 0.059(4) 0.029(3) 0.063(4) -0.002(3) 0.014(3) -0.016(3)
C5 0.080(5) 0.029(3) 0.083(5) -0.006(3) 0.043(4) -0.001(3)
C6 0.057(4) 0.034(3) 0.065(4) -0.008(3) 0.029(3) -0.001(3)
C7 0.028(2) 0.028(2) 0.024(2) -0.0004(18) 0.0060(19) 0.0036(18)
C8 0.024(2) 0.023(2) 0.025(2) -0.0007(17) 0.0023(17) 0.0020(17)
C9 0.031(2) 0.028(2) 0.032(3) 0.002(2) -0.0018(19) 0.0068(19)
C10 0.041(3) 0.025(2) 0.043(3) 0.004(2) 0.001(2) 0.008(2)
C11 0.043(3) 0.026(3) 0.040(3) 0.002(2) 0.000(2) -0.001(2)
C12 0.036(2) 0.026(2) 0.036(3) 0.006(2) -0.001(2) -0.009(2)
C13 0.026(2) 0.021(2) 0.026(2) 0.0016(17) -0.0018(18) 0.0010(17)
C14 0.038(3) 0.032(3) 0.029(2) 0.0011(19) 0.001(2) 0.004(2)
C15 0.037(3) 0.031(3) 0.035(3) -0.002(2) -0.003(2) 0.005(2)
C16 0.051(3) 0.042(3) 0.031(3) -0.005(2) -0.001(2) -0.002(3)
C17 0.067(4) 0.043(3) 0.035(3) -0.008(3) 0.007(3) -0.010(3)
C18 0.075(4) 0.032(3) 0.045(3) 0.002(2) 0.004(3) 0.013(3)
C19 0.046(3) 0.035(3) 0.040(3) -0.001(2) 0.001(2) 0.007(2)
C20 0.027(2) 0.039(3) 0.040(3) 0.002(2) 0.007(2) 0.002(2)
C21 0.077(5) 0.059(4) 0.035(3) -0.006(3) 0.011(3) -0.030(4)
C22 0.116(7) 0.076(5) 0.038(4) -0.005(4) 0.030(4) -0.033(5)
C23 0.061(4) 0.062(4) 0.066(5) 0.010(4) 0.030(4) -0.013(4)
C24 0.037(3) 0.086(6) 0.078(5) 0.027(5) 0.005(3) -0.015(3)
C25 0.036(3) 0.069(4) 0.053(4) 0.014(3) -0.007(3) -0.004(3)
C32 0.041(3) 0.045(3) 0.043(3) 0.008(3) -0.008(2) 0.012(3)
C33 0.055(4) 0.068(5) 0.049(4) 0.015(3) 0.014(3) 0.020(3)
C34 0.073(5) 0.096(7) 0.053(4) 0.009(4) 0.019(4) 0.033(5)
C35 0.101(7) 0.105(8) 0.045(4) 0.001(5) -0.003(4) 0.052(6)
C36 0.090(6) 0.060(5) 0.076(5) -0.025(4) -0.027(5) 0.033(4)
C37 0.051(4) 0.055(4) 0.070(5) -0.007(4) -0.019(3) 0.006(3)
C38 0.027(2) 0.026(2) 0.038(3) 0.001(2) -0.0064(19) -0.0033(19)
C39 0.033(3) 0.032(3) 0.056(3) 0.007(2) -0.002(3) 0.003(2)
C40 0.051(4) 0.037(3) 0.077(5) 0.032(3) -0.009(3) -0.004(3)
C41 0.043(3) 0.043(3) 0.077(5) 0.024(3) 0.004(3) -0.010(3)
C42 0.031(3) 0.045(3) 0.053(3) 0.015(3) 0.003(2) 0.003(3)
C43 0.026(2) 0.029(2) 0.037(3) 0.008(2) -0.0009(19) -0.0027(19)
C44 0.044(3) 0.036(3) 0.034(3) 0.000(2) 0.007(2) -0.005(2)
C45 0.038(3) 0.023(2) 0.042(3) -0.002(2) 0.011(2) -0.0091(19)
C46 0.043(3) 0.030(2) 0.029(3) -0.0019(19) 0.007(2) 0.003(2)
C47 0.057(4) 0.029(3) 0.054(4) -0.003(3) 0.017(3) -0.001(3)
C48 0.090(5) 0.028(3) 0.038(3) 0.001(2) 0.020(3) 0.020(3)
C49 0.080(5) 0.043(4) 0.048(4) -0.005(3) -0.007(3) 0.023(3)
C50 0.051(3) 0.036(3) 0.042(3) -0.005(3) -0.004(3) 0.010(3)
C51 0.040(3) 0.042(3) 0.031(3) 0.002(2) 0.000(2) -0.005(2)
C52 0.049(3) 0.045(3) 0.045(3) -0.002(3) 0.006(3) -0.009(3)
C53 0.059(4) 0.075(5) 0.055(4) -0.004(4) 0.018(3) -0.024(4)
C54 0.058(4) 0.065(4) 0.046(4) -0.005(3) 0.012(3) -0.001(3)
C55 0.057(4) 0.051(4) 0.042(3) -0.008(3) 0.002(3) -0.010(3)
C56 0.041(3) 0.047(3) 0.044(3) -0.004(3) 0.006(2) -0.005(3)
C57 0.043(3) 0.042(3) 0.037(3) 0.008(2) -0.006(2) -0.009(2)
C58 0.060(4) 0.059(4) 0.036(3) 0.013(3) -0.001(3) -0.003(3)
C59 0.067(5) 0.071(5) 0.051(4) 0.024(4) -0.022(4) -0.002(4)
C60 0.055(4) 0.070(5) 0.070(5) 0.019(4) -0.024(4) 0.001(4)
C61 0.049(4) 0.065(5) 0.059(4) 0.015(4) -0.010(3) 0.000(3)
C62 0.038(3) 0.045(3) 0.043(3) 0.014(3) -0.004(2) -0.004(3)
C63 0.030(2) 0.028(2) 0.043(3) 0.013(2) -0.003(2) 0.004(2)
C64 0.047(3) 0.033(3) 0.058(4) -0.017(3) 0.015(3) -0.010(2)
C65 0.074(5) 0.060(5) 0.096(6) -0.052(4) 0.045(5) -0.027(4)
C66 0.113(8) 0.078(6) 0.133(9) -0.067(6) 0.072(7) -0.052(6)
C67 0.117(8) 0.085(7) 0.144(10) -0.073(7) 0.079(7) -0.069(6)
C68 0.085(6) 0.053(4) 0.098(6) -0.037(4) 0.051(5) -0.037(4)
C69 0.048(3) 0.034(3) 0.058(4) -0.015(3) 0.018(3) -0.013(3)
C70 0.026(2) 0.038(3) 0.031(3) 0.002(2) 0.0066(19) 0.001(2)
C71 0.027(3) 0.054(4) 0.038(3) -0.002(3) 0.001(2) 0.002(2)
C72 0.032(3) 0.071(5) 0.055(4) 0.008(3) -0.001(3) 0.014(3)
C73 0.042(3) 0.059(4) 0.067(5) 0.014(4) 0.003(3) 0.014(3)
C74 0.043(3) 0.037(3) 0.067(4) 0.009(3) 0.001(3) -0.001(3)
C75 0.028(2) 0.043(3) 0.037(3) -0.001(2) 0.003(2) 0.005(2)
C76 0.050(3) 0.047(4) 0.057(4) -0.015(3) 0.020(3) -0.003(3)
C77 0.058(4) 0.045(4) 0.075(5) -0.014(3) 0.030(4) 0.000(3)
C78 0.087(6) 0.070(5) 0.107(8) -0.032(6) 0.057(6) 0.002(5)
C79 0.116(8) 0.095(7) 0.084(7) -0.047(6) 0.067(7) -0.027(6)
C80 0.070(5) 0.104(6) 0.040(4) -0.021(4) 0.015(3) 0.001(5)
C81 0.027(2) 0.031(3) 0.035(3) 0.003(2) 0.0027(19) 0.002(2)
C82 0.026(2) 0.039(3) 0.048(3) 0.003(2) -0.001(2) 0.007(2)
C83 0.021(2) 0.029(2) 0.052(3) 0.008(2) 0.002(2) 0.001(2)
C84 0.025(2) 0.035(3) 0.033(3) 0.007(2) 0.0045(19) 0.003(2)
C85 0.039(3) 0.041(3) 0.043(3) 0.006(3) 0.007(2) 0.010(2)
C86 0.031(3) 0.047(3) 0.045(3) 0.009(3) 0.003(2) 0.007(2)
C87 0.032(3) 0.034(3) 0.043(3) 0.011(2) 0.002(2) 0.004(2)
C88 0.027(2) 0.033(3) 0.036(3) -0.003(2) -0.002(2) -0.005(2)
C89 0.041(3) 0.028(3) 0.047(3) 0.005(2) -0.001(2) 0.001(2)
C90 0.051(3) 0.035(3) 0.046(3) 0.006(3) -0.006(3) -0.004(3)
C91 0.047(3) 0.035(3) 0.029(3) 0.003(2) 0.002(2) 0.007(2)
C92 0.033(3) 0.039(3) 0.039(3) -0.004(2) -0.007(2) -0.005(2)
C93 0.032(2) 0.027(3) 0.037(3) 0.002(2) 0.002(2) -0.004(2)
C94 0.089(6) 0.059(5) 0.088(6) 0.014(4) 0.002(5) 0.012(5)
C95 0.108(9) 0.087(8) 0.161(12) -0.001(9) -0.012(9) -0.014(7)
C96 1.17(12) 0.26(3) 0.094(13) -0.064(16) -0.16(3) -0.17(5)
C97 0.121(8) 0.125(9) 0.059(5) -0.025(6) 0.025(5) 0.010(8)
C98 0.31(3) 0.056(7) 0.26(2) 0.010(10) 0.11(2) -0.024(12)
C99 0.35(4) 0.114(15) 0.88(9) 0.19(3) 0.33(5) 0.12(2)

loop_
_atom_type_symbol
_atom_type_description
_atom_type_scat_dispersion_real
_atom_type_scat_dispersion_imag
_atom_type_scat_source
C C 0.0033 0.0016 'International Tables Vol C Tables 4.2.6.8 and 6.1.1.4'
H H 0.0000 0.0000 'International Tables Vol C Tables 4.2.6.8 and 6.1.1.4'
N N 0.0061 0.0033 'International Tables Vol C Tables 4.2.6.8 and 6.1.1.4'
O O 0.0106 0.0060 'International Tables Vol C Tables 4.2.6.8 and 6.1.1.4'
B B 0.0013 0.0007 'International Tables Vol C Tables 4.2.6.8 and 6.1.1.4'
F F 0.0171 0.0103 'International Tables Vol C Tables 4.2.6.8 and 6.1.1.4'
P P 0.1023 0.0942 'International Tables Vol C Tables 4.2.6.8 and 6.1.1.4'
Ag Ag -0.8971 1.1015 'International Tables Vol C Tables 4.2.6.8 and 6.1.1.4'

loop_
_geom_angle_atom_site_label_1
_geom_angle_atom_site_label_2
_geom_angle_atom_site_label_3
_geom_angle
_geom_angle_site_symmetry_1
_geom_angle_site_symmetry_3
_geom_angle_publ_flag
O1 Ag1 P4 159.15(10) . . ?
O1 Ag1 Ag4 77.73(10) . . ?
P4 Ag1 Ag4 92.18(4) . . ?
O5 Ag2 P1 137.39(19) . . ?
O5 Ag2 O3 90.9(3) . . ?
P1 Ag2 O3 114.67(10) . . ?
O5 Ag2 Ag3 61.2(2) . . ?
P1 Ag2 Ag3 99.74(4) . . ?
O3 Ag2 Ag3 62.52(9) . . ?
O4 Ag3 P2 164.98(13) . . ?
O4 Ag3 O6 87.6(2) . . ?
P2 Ag3 O6 107.4(2) . . ?
O4 Ag3 Ag2 63.40(10) . . ?
P2 Ag3 Ag2 110.52(4) . . ?
O6 Ag3 Ag2 107.4(4) . . ?
O2 Ag4 P3 150.87(9) . . ?
O2 Ag4 O7 87.25(19) . . ?
P3 Ag4 O7 120.02(16) . . ?
O2 Ag4 Ag1 84.69(10) . . ?
P3 Ag4 Ag1 90.76(3) . . ?
O7 Ag4 Ag1 78.4(2) . . ?
C46 P1 C51 102.9(2) . . ?
C46 P1 C57 101.3(3) . . ?
C51 P1 C57 107.3(3) . . ?
C46 P1 Ag2 115.00(18) . . ?
C51 P1 Ag2 111.24(19) . . ?
C57 P1 Ag2 117.7(2) . . ?
C70 P2 C64 105.6(3) . . ?
C70 P2 C76 101.2(3) . . ?
C64 P2 C76 104.5(3) . . ?
C70 P2 Ag3 120.20(18) . . ?
C64 P2 Ag3 109.3(2) . . ?
C76 P2 Ag3 114.5(2) . . ?
C20 P3 C14 105.9(2) . . ?
C20 P3 C13 103.0(2) . . ?
C14 P3 C13 104.3(2) . . ?
C20 P3 Ag4 111.19(18) . . ?
C14 P3 Ag4 113.66(17) . . ?
C13 P3 Ag4 117.60(16) . . ?
C88 P4 C32 100.2(2) . . ?
C88 P4 C38 107.4(2) . . ?
C32 P4 C38 104.6(3) . . ?
C88 P4 Ag1 116.04(18) . . ?
C32 P4 Ag1 113.5(2) . . ?
C38 P4 Ag1 113.69(17) . . ?
F3 B1 F4 112.2(6) . . ?
F3 B1 F2 109.9(7) . . ?
F4 B1 F2 109.9(7) . . ?
F3 B1 F1 110.5(7) . . ?
F4 B1 F1 110.2(6) . . ?
F2 B1 F1 103.7(6) . . ?
F5 B2 F6 111.8(7) . . ?
F5 B2 F7 110.8(8) . . ?
F6 B2 F7 107.6(7) . . ?
F5 B2 F8 110.8(7) . . ?
F6 B2 F8 109.6(8) . . ?
F7 B2 F8 106.0(7) . . ?
F12 B3 F11 111.9(6) . . ?
F12 B3 F9 109.7(6) . . ?
F11 B3 F9 109.3(6) . . ?
F12 B3 F10 110.0(6) . . ?
F11 B3 F10 107.1(5) . . ?
F9 B3 F10 108.7(5) . . ?
F14 B4 F16 123.7(19) . . ?
F14 B4 F13 114.0(12) . . ?
F16 B4 F13 113.3(12) . . ?
F14 B4 F15 97.6(14) . . ?
F16 B4 F15 99.3(13) . . ?
F13 B4 F15 103.6(17) . . ?
C63 N1 C81 124.3(5) . . ?
C63 N1 H1 117.9 . . ?
C81 N1 H1 117.8 . . ?
C7 N2 C1 123.8(4) . . ?
C7 N2 H2 118.1 . . ?
C1 N2 H2 118.1 . . ?
C45 N3 C2 122.4(4) . . ?
C45 N3 H3 118.8 . . ?
C2 N3 H3 118.8 . . ?
C84 N4 C83 124.1(4) . . ?
C84 N4 H4 117.9 . . ?
C83 N4 H4 117.9 . . ?
C7 O1 Ag1 120.2(3) . . ?
C84 O2 Ag4 125.3(3) . . ?
C45 O3 Ag2 133.2(4) . . ?
C63 O4 Ag3 139.5(4) . . ?
C99 O5 Ag2 129.1(9) . . ?
C98 O6 Ag3 130.0(11) . . ?
C94 O7 Ag4 136.6(5) . . ?
C95 O8 H5 109.5 . . ?
C96 O9 H6 119.6 . . ?
H98 O10 H99 140(4) . . ?
N2 C1 C6 110.8(4) . . ?
N2 C1 C2 110.6(4) . . ?
C6 C1 C2 110.1(4) . . ?
N2 C1 H7 108.4 . . ?
C6 C1 H7 108.4 . . ?
C2 C1 H7 108.4 . . ?
N3 C2 C1 111.0(4) . . ?
N3 C2 C3 111.7(4) . . ?
C1 C2 C3 109.4(4) . . ?
N3 C2 H8 108.2 . . ?
C1 C2 H8 108.2 . . ?
C3 C2 H8 108.2 . . ?
C4 C3 C2 109.4(5) . . ?
C4 C3 H40 109.8 . . ?
C2 C3 H40 109.8 . . ?
C4 C3 H41 109.8 . . ?
C2 C3 H41 109.8 . . ?
H40 C3 H41 108.2 . . ?
C5 C4 C3 111.5(5) . . ?
C5 C4 H42 109.3 . . ?
C3 C4 H42 109.3 . . ?
C5 C4 H43 109.3 . . ?
C3 C4 H43 109.3 . . ?
H42 C4 H43 108.0 . . ?
C4 C5 C6 111.7(5) . . ?
C4 C5 H44 109.3 . . ?
C6 C5 H44 109.3 . . ?
C4 C5 H45 109.3 . . ?
C6 C5 H45 109.3 . . ?
H44 C5 H45 108.0 . . ?
C1 C6 C5 110.3(5) . . ?
C1 C6 H46 109.6 . . ?
C5 C6 H46 109.6 . . ?
C1 C6 H47 109.6 . . ?
C5 C6 H47 109.6 . . ?
H46 C6 H47 108.1 . . ?
O1 C7 N2 120.9(4) . . ?
O1 C7 C8 120.8(4) . . ?
N2 C7 C8 118.3(4) . . ?
C9 C8 C13 118.7(4) . . ?
C9 C8 C7 118.9(4) . . ?
C13 C8 C7 122.4(4) . . ?
C10 C9 C8 121.5(5) . . ?
C10 C9 H48 119.3 . . ?
C8 C9 H48 119.3 . . ?
C11 C10 C9 119.6(5) . . ?
C11 C10 H49 120.2 . . ?
C9 C10 H49 120.2 . . ?
C10 C11 C12 119.8(5) . . ?
C10 C11 H50 120.1 . . ?
C12 C11 H50 120.1 . . ?
C11 C12 C13 122.7(5) . . ?
C11 C12 H51 118.7 . . ?
C13 C12 H51 118.7 . . ?
C12 C13 C8 117.7(4) . . ?
C12 C13 P3 120.5(4) . . ?
C8 C13 P3 121.8(3) . . ?
C19 C14 C15 119.5(5) . . ?
C19 C14 P3 118.7(4) . . ?
C15 C14 P3 121.8(4) . . ?
C16 C15 C14 119.9(5) . . ?
C16 C15 H61 120.0 . . ?
C14 C15 H61 120.0 . . ?
C15 C16 C17 120.4(6) . . ?
C15 C16 H60 119.8 . . ?
C17 C16 H60 119.8 . . ?
C18 C17 C16 118.9(6) . . ?
C18 C17 H59 120.5 . . ?
C16 C17 H59 120.5 . . ?
C17 C18 C19 121.4(6) . . ?
C17 C18 H58 119.3 . . ?
C19 C18 H58 119.3 . . ?
C14 C19 C18 119.7(6) . . ?
C14 C19 H57 120.1 . . ?
C18 C19 H57 120.1 . . ?
C21 C20 C25 118.6(6) . . ?
C21 C20 P3 123.6(5) . . ?
C25 C20 P3 117.8(5) . . ?
C20 C21 C22 119.9(7) . . ?
C20 C21 H56 120.1 . . ?
C22 C21 H56 120.0 . . ?
C23 C22 C21 119.7(7) . . ?
C23 C22 H55 120.1 . . ?
C21 C22 H55 120.1 . . ?
C24 C23 C22 120.5(6) . . ?
C24 C23 H54 119.8 . . ?
C22 C23 H54 119.7 . . ?
C23 C24 C25 119.9(7) . . ?
C23 C24 H53 120.0 . . ?
C25 C24 H53 120.1 . . ?
C24 C25 C20 121.2(7) . . ?
C24 C25 H52 119.4 . . ?
C20 C25 H52 119.4 . . ?
C33 C32 C37 117.6(6) . . ?
C33 C32 P4 120.4(5) . . ?
C37 C32 P4 121.3(5) . . ?
C32 C33 C34 121.2(8) . . ?
C32 C33 H72 119.4 . . ?
C34 C33 H72 119.4 . . ?
C35 C34 C33 121.4(9) . . ?
C35 C34 H73 119.3 . . ?
C33 C34 H73 119.3 . . ?
C34 C35 C36 119.3(8) . . ?
C34 C35 H74 120.4 . . ?
C36 C35 H74 120.3 . . ?
C37 C36 C35 119.6(9) . . ?
C37 C36 H75 120.2 . . ?
C35 C36 H75 120.2 . . ?
C36 C37 C32 120.9(8) . . ?
C36 C37 H76 119.6 . . ?
C32 C37 H76 119.6 . . ?
C39 C38 C43 119.1(5) . . ?
C39 C38 P4 118.2(4) . . ?
C43 C38 P4 122.7(4) . . ?
C38 C39 C40 121.2(5) . . ?
C38 C39 H71 119.4 . . ?
C40 C39 H71 119.4 . . ?
C39 C40 C41 120.5(5) . . ?
C39 C40 H70 119.7 . . ?
C41 C40 H70 119.8 . . ?
C42 C41 C40 118.5(6) . . ?
C42 C41 H69 120.8 . . ?
C40 C41 H69 120.8 . . ?
C41 C42 C43 120.9(5) . . ?
C41 C42 H68 119.5 . . ?
C43 C42 H68 119.5 . . ?
C38 C43 C42 119.7(5) . . ?
C38 C43 C84 122.2(4) . . ?
C42 C43 C84 117.7(5) . . ?
C46 C44 C47 119.7(6) . . ?
C46 C44 H9 120.1 . . ?
C47 C44 H9 120.1 . . ?
O3 C45 N3 121.5(5) . . ?
O3 C45 C69 120.8(5) . . ?
N3 C45 C69 117.6(5) . . ?
C50 C46 C44 119.3(5) . . ?
C50 C46 P1 118.1(5) . . ?
C44 C46 P1 122.5(4) . . ?
C48 C47 C44 119.9(6) . . ?
C48 C47 H10 120.1 . . ?
C44 C47 H10 120.0 . . ?
C47 C48 C49 120.3(6) . . ?
C47 C48 H11 119.9 . . ?
C49 C48 H11 119.9 . . ?
C50 C49 C48 120.0(6) . . ?
C50 C49 H12 120.0 . . ?
C48 C49 H12 120.0 . . ?
C49 C50 C46 120.7(6) . . ?
C49 C50 H13 119.7 . . ?
C46 C50 H13 119.6 . . ?
C56 C51 C52 118.3(5) . . ?
C56 C51 P1 124.3(4) . . ?
C52 C51 P1 117.4(5) . . ?
C53 C52 C51 120.1(6) . . ?
C53 C52 H14 120.0 . . ?
C51 C52 H14 119.9 . . ?
C54 C53 C52 120.6(6) . . ?
C54 C53 H15 119.7 . . ?
C52 C53 H15 119.7 . . ?
C53 C54 C55 119.8(7) . . ?
C53 C54 H16 120.1 . . ?
C55 C54 H16 120.1 . . ?
C56 C55 C54 120.4(6) . . ?
C56 C55 H17 119.8 . . ?
C54 C55 H17 119.8 . . ?
C55 C56 C51 120.8(6) . . ?
C55 C56 H18 119.6 . . ?
C51 C56 H18 119.6 . . ?
C58 C57 C62 118.6(6) . . ?
C58 C57 P1 120.1(5) . . ?
C62 C57 P1 121.2(4) . . ?
C57 C58 C59 120.8(7) . . ?
C57 C58 H19 119.6 . . ?
C59 C58 H19 119.6 . . ?
C60 C59 C58 120.3(7) . . ?
C60 C59 H20 119.8 . . ?
C58 C59 H20 119.8 . . ?
C61 C60 C59 119.7(7) . . ?
C61 C60 H21 120.1 . . ?
C59 C60 H21 120.2 . . ?
C60 C61 C62 120.7(7) . . ?
C60 C61 H22 119.6 . . ?
C62 C61 H22 119.6 . . ?
C61 C62 C57 119.9(6) . . ?
C61 C62 C63 119.0(6) . . ?
C57 C62 C63 121.1(5) . . ?
O4 C63 N1 124.5(5) . . ?
O4 C63 C62 119.3(5) . . ?
N1 C63 C62 116.1(5) . . ?
C65 C64 C69 118.5(6) . . ?
C65 C64 P2 119.4(5) . . ?
C69 C64 P2 122.0(4) . . ?
C66 C65 C64 122.0(7) . . ?
C66 C65 H23 119.0 . . ?
C64 C65 H23 119.0 . . ?
C67 C66 C65 119.1(7) . . ?
C67 C66 H24 120.5 . . ?
C65 C66 H24 120.5 . . ?
C66 C67 C68 120.0(7) . . ?
C66 C67 H25 120.0 . . ?
C68 C67 H25 120.0 . . ?
C67 C68 C69 121.0(7) . . ?
C67 C68 H26 119.5 . . ?
C69 C68 H26 119.5 . . ?
C68 C69 C64 119.3(6) . . ?
C68 C69 C45 118.9(5) . . ?
C64 C69 C45 121.6(5) . . ?
C71 C70 C75 119.6(5) . . ?
C71 C70 P2 123.0(4) . . ?
C75 C70 P2 117.1(4) . . ?
C72 C71 C70 119.6(6) . . ?
C72 C71 H27 120.2 . . ?
C70 C71 H27 120.2 . . ?
C71 C72 C73 120.7(6) . . ?
C71 C72 H28 119.7 . . ?
C73 C72 H28 119.7 . . ?
C74 C73 C72 119.6(6) . . ?
C74 C73 H29 120.2 . . ?
C72 C73 H29 120.2 . . ?
C75 C74 C73 119.8(6) . . ?
C75 C74 H30 120.1 . . ?
C73 C74 H30 120.1 . . ?
C74 C75 C70 120.6(5) . . ?
C74 C75 H31 119.7 . . ?
C70 C75 H31 119.7 . . ?
C80 C76 C77 120.7(6) . . ?
C80 C76 P2 121.8(5) . . ?
C77 C76 P2 117.5(6) . . ?
C78 C77 C76 119.5(9) . . ?
C78 C77 H32 120.2 . . ?
C76 C77 H32 120.3 . . ?
C77 C78 C79 118.8(8) . . ?
C77 C78 H33 120.6 . . ?
C79 C78 H33 120.6 . . ?
C97 C79 C78 122.3(8) . . ?
C97 C79 H34 118.9 . . ?
C78 C79 H34 118.8 . . ?
C76 C80 C97 119.9(8) . . ?
C76 C80 H35 120.0 . . ?
C97 C80 H35 120.1 . . ?
N1 C81 C83 109.7(4) . 1_455 ?
N1 C81 C82 111.7(4) . 1_455 ?
C83 C81 C82 110.5(4) 1_455 1_455 ?
N1 C81 H36 108.3 . . ?
C83 C81 H36 108.3 1_455 . ?
C82 C81 H36 108.3 1_455 . ?
C87 C82 C81 111.0(5) . 1_655 ?
C87 C82 H37 109.4 . . ?
C81 C82 H37 109.4 1_655 . ?
C87 C82 H38 109.4 . . ?
C81 C82 H38 109.4 1_655 . ?
H37 C82 H38 108.0 . . ?
N4 C83 C81 110.3(4) . 1_655 ?
N4 C83 C85 109.3(5) . . ?
C81 C83 C85 110.6(4) 1_655 . ?
N4 C83 H39 108.8 . . ?
C81 C83 H39 108.8 1_655 . ?
C85 C83 H39 108.8 . . ?
O2 C84 N4 122.7(5) . . ?
O2 C84 C43 121.5(4) . . ?
N4 C84 C43 115.8(4) . . ?
C83 C85 C86 111.7(5) . . ?
C83 C85 H62 109.3 . . ?
C86 C85 H62 109.3 . . ?
C83 C85 H63 109.3 . . ?
C86 C85 H63 109.3 . . ?
H62 C85 H63 107.9 . . ?
C87 C86 C85 111.0(5) . . ?
C87 C86 H64 109.4 . . ?
C85 C86 H64 109.4 . . ?
C87 C86 H65 109.5 . . ?
C85 C86 H65 109.5 . . ?
H64 C86 H65 108.0 . . ?
C82 C87 C86 110.0(5) . . ?
C82 C87 H66 109.7 . . ?
C86 C87 H66 109.7 . . ?
C82 C87 H67 109.7 . . ?
C86 C87 H67 109.7 . . ?
H66 C87 H67 108.2 . . ?
C89 C88 C93 119.7(5) . . ?
C89 C88 P4 118.3(4) . . ?
C93 C88 P4 121.5(4) . . ?
C88 C89 C90 118.7(5) . . ?
C88 C89 H77 120.6 . . ?
C90 C89 H77 120.6 . . ?
C91 C90 C89 120.9(5) . . ?
C91 C90 H78 119.5 . . ?
C89 C90 H78 119.5 . . ?
C92 C91 C90 119.9(5) . . ?
C92 C91 H79 120.0 . . ?
C90 C91 H79 120.0 . . ?
C91 C92 C93 120.5(5) . . ?
C91 C92 H80 119.8 . . ?
C93 C92 H80 119.8 . . ?
C92 C93 C88 120.2(5) . . ?
C92 C93 H81 119.9 . . ?
C88 C93 H81 119.9 . . ?
O7 C94 H82 109.5 . . ?
O7 C94 H83 109.5 . . ?
H82 C94 H83 109.5 . . ?
O7 C94 H84 109.5 . . ?
H82 C94 H84 109.5 . . ?
H83 C94 H84 109.5 . . ?
O8 C95 H85 109.4 . . ?
O8 C95 H86 109.5 . . ?
H85 C95 H86 109.5 . . ?
O8 C95 H87 109.5 . . ?
H85 C95 H87 109.5 . . ?
H86 C95 H87 109.5 . . ?
O9 C96 H88 123.3 . . ?
O9 C96 H89 123.3 . . ?
H88 C96 H89 92.7 . . ?
O9 C96 H90 123.3 . . ?
H88 C96 H90 92.7 . . ?
H89 C96 H90 92.8 . . ?
C79 C97 C80 118.7(11) . . ?
C79 C97 H91 120.6 . . ?
C80 C97 H91 120.6 . . ?
O6 C98 H92 109.5 . . ?
O6 C98 H93 109.3 . . ?
H92 C98 H93 109.5 . . ?
O6 C98 H94 109.7 . . ?
H92 C98 H94 109.5 . . ?
H93 C98 H94 109.5 . . ?
O5 C99 H95 110.9 . . ?
O5 C99 H96 111.6 . . ?
H95 C99 H96 107.9 . . ?
O5 C99 H97 110.9 . . ?
H95 C99 H97 107.8 . . ?
H96 C99 H97 107.7 . . ?

loop_
_geom_bond_atom_site_label_1
_geom_bond_atom_site_label_2
_geom_bond_distance
_geom_bond_site_symmetry_2
_geom_bond_publ_flag
Ag1 O1 2.199(4) . ?
Ag1 P4 2.3436(14) . ?
Ag1 Ag4 2.9406(6) . ?
Ag2 O5 2.312(6) . ?
Ag2 P1 2.3649(15) . ?
Ag2 O3 2.386(4) . ?
Ag2 Ag3 3.1854(7) . ?
Ag3 O4 2.203(4) . ?
Ag3 P2 2.3504(16) . ?
Ag3 O6 2.521(8) . ?
Ag4 O2 2.252(4) . ?
Ag4 P3 2.3704(13) . ?
Ag4 O7 2.389(6) . ?
P1 C46 1.811(5) . ?
P1 C51 1.818(6) . ?
P1 C57 1.836(6) . ?
P2 C70 1.823(6) . ?
P2 C64 1.836(6) . ?
P2 C76 1.836(6) . ?
P3 C20 1.822(5) . ?
P3 C14 1.826(5) . ?
P3 C13 1.840(5) . ?
P4 C88 1.812(5) . ?
P4 C32 1.827(6) . ?
P4 C38 1.831(5) . ?
B1 F3 1.341(9) . ?
B1 F4 1.362(9) . ?
B1 F2 1.398(10) . ?
B1 F1 1.418(10) . ?
B2 F5 1.357(11) . ?
B2 F6 1.365(11) . ?
B2 F7 1.372(10) . ?
B2 F8 1.373(10) . ?
B3 F12 1.363(8) . ?
B3 F11 1.382(8) . ?
B3 F9 1.389(8) . ?
B3 F10 1.396(8) . ?
B4 F14 1.272(16) . ?
B4 F16 1.29(2) . ?
B4 F13 1.358(14) . ?
B4 F15 1.50(2) . ?
N1 C63 1.319(7) . ?
N1 C81 1.474(7) . ?
N1 H1 0.8800 . ?
N2 C7 1.322(6) . ?
N2 C1 1.478(6) . ?
N2 H2 0.8800 . ?
N3 C45 1.314(7) . ?
N3 C2 1.468(6) . ?
N3 H3 0.8800 . ?
N4 C84 1.327(6) . ?
N4 C83 1.466(6) . ?
N4 H4 0.8800 . ?
O1 C7 1.265(6) . ?
O2 C84 1.246(6) . ?
O3 C45 1.259(7) . ?
O4 C63 1.235(7) . ?
O5 C99 1.59(3) . ?
O6 C98 1.41(2) . ?
O7 C94 1.417(11) . ?
O8 C95 1.403(15) . ?
O8 H5 0.8401 . ?
O9 C96 1.51(4) . ?
O9 H6 0.9393 . ?
O10 H98 1.09(3) . ?
O10 H99 0.63(3) . ?
C1 C6 1.524(8) . ?
C1 C2 1.529(7) . ?
C1 H7 1.0000 . ?
C2 C3 1.530(7) . ?
C2 H8 1.0000 . ?
C3 C4 1.522(8) . ?
C3 H40 0.9900 . ?
C3 H41 0.9900 . ?
C4 C5 1.498(9) . ?
C4 H42 0.9900 . ?
C4 H43 0.9900 . ?
C5 C6 1.545(9) . ?
C5 H44 0.9900 . ?
C5 H45 0.9900 . ?
C6 H46 0.9900 . ?
C6 H47 0.9900 . ?
C7 C8 1.475(6) . ?
C8 C9 1.393(6) . ?
C8 C13 1.431(6) . ?
C9 C10 1.390(7) . ?
C9 H48 0.9500 . ?
C10 C11 1.370(8) . ?
C10 H49 0.9500 . ?
C11 C12 1.378(8) . ?
C11 H50 0.9500 . ?
C12 C13 1.382(7) . ?
C12 H51 0.9500 . ?
C14 C19 1.372(7) . ?
C14 C15 1.403(7) . ?
C15 C16 1.369(8) . ?
C15 H61 0.9500 . ?
C16 C17 1.396(9) . ?
C16 H60 0.9500 . ?
C17 C18 1.366(10) . ?
C17 H59 0.9500 . ?
C18 C19 1.383(9) . ?
C18 H58 0.9500 . ?
C19 H57 0.9500 . ?
C20 C21 1.371(8) . ?
C20 C25 1.397(8) . ?
C21 C22 1.401(9) . ?
C21 H56 0.9500 . ?
C22 C23 1.382(11) . ?
C22 H55 0.9500 . ?
C23 C24 1.353(11) . ?
C23 H54 0.9500 . ?
C24 C25 1.372(9) . ?
C24 H53 0.9500 . ?
C25 H52 0.9500 . ?
C32 C33 1.358(9) . ?
C32 C37 1.445(10) . ?
C33 C34 1.389(11) . ?
C33 H72 0.9500 . ?
C34 C35 1.374(14) . ?
C34 H73 0.9500 . ?
C35 C36 1.396(14) . ?
C35 H74 0.9500 . ?
C36 C37 1.377(10) . ?
C36 H75 0.9500 . ?
C37 H76 0.9500 . ?
C38 C39 1.380(7) . ?
C38 C43 1.397(7) . ?
C39 C40 1.385(9) . ?
C39 H71 0.9500 . ?
C40 C41 1.398(9) . ?
C40 H70 0.9500 . ?
C41 C42 1.389(9) . ?
C41 H69 0.9500 . ?
C42 C43 1.402(7) . ?
C42 H68 0.9500 . ?
C43 C84 1.504(7) . ?
C44 C46 1.398(8) . ?
C44 C47 1.407(8) . ?
C44 H9 0.9500 . ?
C45 C69 1.477(8) . ?
C46 C50 1.391(8) . ?
C47 C48 1.368(10) . ?
C47 H10 0.9500 . ?
C48 C49 1.402(11) . ?
C48 H11 0.9500 . ?
C49 C50 1.371(10) . ?
C49 H12 0.9500 . ?
C50 H13 0.9500 . ?
C51 C56 1.394(8) . ?
C51 C52 1.406(8) . ?
C52 C53 1.393(10) . ?
C52 H14 0.9500 . ?
C53 C54 1.363(10) . ?
C53 H15 0.9500 . ?
C54 C55 1.394(9) . ?
C54 H16 0.9500 . ?
C55 C56 1.374(9) . ?
C55 H17 0.9500 . ?
C56 H18 0.9500 . ?
C57 C58 1.381(9) . ?
C57 C62 1.422(9) . ?
C58 C59 1.402(10) . ?
C58 H19 0.9500 . ?
C59 C60 1.386(12) . ?
C59 H20 0.9500 . ?
C60 C61 1.379(11) . ?
C60 H21 0.9500 . ?
C61 C62 1.396(9) . ?
C61 H22 0.9500 . ?
C62 C63 1.515(8) . ?
C64 C65 1.386(9) . ?
C64 C69 1.395(8) . ?
C65 C66 1.384(11) . ?
C65 H23 0.9500 . ?
C66 C67 1.375(12) . ?
C66 H24 0.9500 . ?
C67 C68 1.379(11) . ?
C67 H25 0.9500 . ?
C68 C69 1.392(9) . ?
C68 H26 0.9500 . ?
C70 C71 1.380(7) . ?
C70 C75 1.391(8) . ?
C71 C72 1.374(9) . ?
C71 H27 0.9500 . ?
C72 C73 1.390(10) . ?
C72 H28 0.9500 . ?
C73 C74 1.379(9) . ?
C73 H29 0.9500 . ?
C74 C75 1.371(8) . ?
C74 H30 0.9500 . ?
C75 H31 0.9500 . ?
C76 C80 1.357(11) . ?
C76 C77 1.397(10) . ?
C77 C78 1.380(11) . ?
C77 H32 0.9500 . ?
C78 C79 1.387(16) . ?
C78 H33 0.9500 . ?
C79 C97 1.352(16) . ?
C79 H34 0.9500 . ?
C80 C97 1.410(10) . ?
C80 H35 0.9500 . ?
C81 C83 1.520(7) 1_455 ?
C81 C82 1.527(7) 1_455 ?
C81 H36 1.0000 . ?
C82 C87 1.514(8) . ?
C82 C81 1.527(7) 1_655 ?
C82 H37 0.9900 . ?
C82 H38 0.9900 . ?
C83 C81 1.520(7) 1_655 ?
C83 C85 1.520(8) . ?
C83 H39 1.0000 . ?
C85 C86 1.534(8) . ?
C85 H62 0.9900 . ?
C85 H63 0.9900 . ?
C86 C87 1.533(8) . ?
C86 H64 0.9900 . ?
C86 H65 0.9900 . ?
C87 H66 0.9900 . ?
C87 H67 0.9900 . ?
C88 C89 1.389(7) . ?
C88 C93 1.395(7) . ?
C89 C90 1.408(8) . ?
C89 H77 0.9500 . ?
C90 C91 1.377(8) . ?
C90 H78 0.9500 . ?
C91 C92 1.366(8) . ?
C91 H79 0.9500 . ?
C92 C93 1.392(8) . ?
C92 H80 0.9500 . ?
C93 H81 0.9500 . ?
C94 H82 0.9800 . ?
C94 H83 0.9800 . ?
C94 H84 0.9800 . ?
C95 H85 0.9800 . ?
C95 H86 0.9800 . ?
C95 H87 0.9800 . ?
C96 H88 1.1182 . ?
C96 H89 1.1179 . ?
C96 H90 1.1175 . ?
C97 H91 0.9500 . ?
C98 H92 0.9800 . ?
C98 H93 0.9800 . ?
C98 H94 0.9800 . ?
C99 H95 0.9971 . ?
C99 H96 0.9983 . ?
C99 H97 0.9972 . ?
